data_7709550
loop_
_publ_author_name
'Chen, Yating'
'Zhang, Shaonan'
'Wang, Zhen-Feng'
'Wei, Qingmin'
'Zhang, Shuhua'

_publ_section_title
;
 Discovery of thirteen cobalt (II) and copper (II) salicylaldehyde Schiff
 base complexes that induce apoptosis and autophagy in human lung
 adenocarcinoma A549/DDP cells and that can overcome cisplatin resistance
 in vitro and in vivo
;
_journal_name_full 'Dalton Transactions'
_journal_paper_doi 10.1039/D1DT03749H
_journal_year 2022
_chemical_formula_moiety 'C23H17ClCuN6O2, 2(C23H15ClCuN6O), CH4O, 6(H2O)'
_chemical_formula_sum 'C70 H63 Cl3 Cu3 N18 O11'
_chemical_formula_weight 1629.35
_space_group_crystal_system monoclinic
_space_group_IT_number 14
_space_group_name_Hall '-P 2ybc'
_space_group_name_H-M_alt 'P 1 21/c 1'
_atom_sites_solution_hydrogens mixed
_audit_creation_method SHELXL-2014
_audit_update_record
;
2021-12-07 deposited with the CCDC.	2022-02-15 downloaded from the CCDC.
;
_cell_angle_alpha 90
_cell_angle_beta 106.204(2)
_cell_angle_gamma 90
_cell_formula_units_Z 4
_cell_length_a 20.5906(5)
_cell_length_b 12.3240(2)
_cell_length_c 28.4849(6)
_cell_measurement_reflns_used 17793
_cell_measurement_temperature 100(2)
_cell_measurement_theta_max 60.0480
_cell_measurement_theta_min 2.9170
_cell_volume 6941.1(3)
_computing_structure_refinement 'SHELXL-2014 (Sheldrick, 2014)'
_diffrn_ambient_temperature 100(2)
_diffrn_detector_area_resol_mean 10.0000
_diffrn_measured_fraction_theta_full 0.994
_diffrn_measured_fraction_theta_max 0.969
_diffrn_measurement_device_type 'ROD, Synergy Custom system, HyPix'
_diffrn_measurement_method '\w scans'
_diffrn_radiation_type GaK\a
_diffrn_radiation_wavelength 1.3415
_diffrn_reflns_av_R_equivalents 0.0413
_diffrn_reflns_av_unetI/netI 0.0476
_diffrn_reflns_Laue_measured_fraction_full 0.994
_diffrn_reflns_Laue_measured_fraction_max 0.969
_diffrn_reflns_limit_h_max 24
_diffrn_reflns_limit_h_min -26
_diffrn_reflns_limit_k_max 9
_diffrn_reflns_limit_k_min -16
_diffrn_reflns_limit_l_max 36
_diffrn_reflns_limit_l_min -34
_diffrn_reflns_number 55337
_diffrn_reflns_point_group_measured_fraction_full 0.994
_diffrn_reflns_point_group_measured_fraction_max 0.969
_diffrn_reflns_theta_full 53.543
_diffrn_reflns_theta_max 60.650
_diffrn_reflns_theta_min 2.936
_diffrn_source 'micro-focus metaljet'
_exptl_absorpt_coefficient_mu 6.011
_exptl_absorpt_correction_T_max 0.382
_exptl_absorpt_correction_T_min 0.278
_exptl_absorpt_correction_type multi-scan
_exptl_absorpt_process_details
;
CrysAlisPro 1.171.41.93a (Rigaku Oxford Diffraction, 2020)
Empirical absorption correction using spherical harmonics,
implemented in SCALE3 ABSPACK scaling algorithm.
;
_exptl_crystal_colour blue
_exptl_crystal_density_diffrn 1.559
_exptl_crystal_description block
_exptl_crystal_F_000 3340
_exptl_crystal_size_max 0.25
_exptl_crystal_size_mid 0.21
_exptl_crystal_size_min 0.16
_refine_diff_density_max 1.085
_refine_diff_density_min -0.761
_refine_diff_density_rms 0.073
_refine_ls_extinction_method none
_refine_ls_goodness_of_fit_ref 1.002
_refine_ls_hydrogen_treatment constr
_refine_ls_matrix_type full
_refine_ls_number_parameters 976
_refine_ls_number_reflns 15483
_refine_ls_number_restraints 2
_refine_ls_restrained_S_all 1.017
_refine_ls_R_factor_all 0.0780
_refine_ls_R_factor_gt 0.0504
_refine_ls_shift/su_max 0.003
_refine_ls_shift/su_mean 0.000
_refine_ls_structure_factor_coef Fsqd
_refine_ls_weighting_details 'w=1/[\s^2^(Fo^2^)+(0.0610P)^2^+8.7473P] where P=(Fo^2^+2Fc^2^)/3'
_refine_ls_weighting_scheme calc
_refine_ls_wR_factor_gt 0.1185
_refine_ls_wR_factor_ref 0.1319
_reflns_Friedel_coverage 0.000
_reflns_number_gt 11304
_reflns_number_total 15483
_reflns_threshold_expression 'I > 2\s(I)'
_cod_data_source_file d1dt03749h2.cif
_cod_data_source_block CU_CCDC1
_cod_original_sg_symbol_H-M 'P 21/c'
_cod_database_code 7709550
_shelx_space_group_comment
;
The symmetry employed for this shelxl refinement is uniquely defined
by the following loop, which should always be used as a source of
symmetry information in preference to the above space-group names.
They are only intended as comments.
;
_shelxl_version_number 2014-3

loop_
_space_group_symop_operation_xyz
'x, y, z'
'-x, y+1/2, -z+1/2'
'-x, -y, -z'
'x, -y-1/2, z-1/2'

loop_
_atom_site_label
_atom_site_type_symbol
_atom_site_fract_x
_atom_site_fract_y
_atom_site_fract_z
_atom_site_U_iso_or_equiv
_atom_site_adp_type
_atom_site_occupancy
_atom_site_site_symmetry_order
_atom_site_calc_flag
_atom_site_refinement_flags_posn
_atom_site_refinement_flags_adp
_atom_site_refinement_flags_occupancy
_atom_site_disorder_assembly
_atom_site_disorder_group
Cu3 Cu 1.40935(2) 0.73558(4) 0.87691(2) 0.02274(11) Uani 1 1 d . . . . .
Cu2 Cu 0.75192(2) 0.55105(4) 0.59509(2) 0.02726(12) Uani 1 1 d . . . . .
Cu1 Cu 0.89161(2) 0.54258(4) 0.84072(2) 0.02879(12) Uani 1 1 d . . . . .
Cl1 Cl 1.05858(4) 0.50856(7) 0.82347(3) 0.03073(17) Uani 1 1 d . . . . .
Cl3 Cl 1.57865(4) 0.80392(7) 0.87540(3) 0.03563(19) Uani 1 1 d . . . . .
Cl2 Cl 0.89180(5) 0.54502(8) 0.53893(3) 0.0449(2) Uani 1 1 d . . . . .
O3 O 1.35858(10) 0.74436(17) 0.92477(8) 0.0271(5) Uani 1 1 d . . . . .
O2 O 0.65392(11) 0.54071(18) 0.57662(8) 0.0312(5) Uani 1 1 d . . . . .
N14 N 1.48989(12) 0.6971(2) 0.93313(9) 0.0227(5) Uani 1 1 d . . . . .
O1 O 0.82860(13) 0.4623(2) 0.86699(10) 0.0460(7) Uani 1 1 d . . . . .
N4 N 0.94352(13) 0.6141(2) 0.79575(9) 0.0265(6) Uani 1 1 d . . . . .
N12 N 0.75866(14) 0.5120(2) 0.66218(10) 0.0292(6) Uani 1 1 d . . . . .
N13 N 1.41627(13) 0.5552(2) 0.86651(9) 0.0262(6) Uani 1 1 d . . . . .
N1 N 0.96682(13) 0.4654(2) 0.88990(9) 0.0278(6) Uani 1 1 d . . . . .
N18 N 1.32858(14) 0.7543(2) 0.82291(10) 0.0297(6) Uani 1 1 d . . . . .
N7 N 0.76271(13) 0.7325(2) 0.60205(9) 0.0263(6) Uani 1 1 d . . . . .
N16 N 1.45289(13) 0.7784(2) 0.82328(9) 0.0265(6) Uani 1 1 d . . . . .
N3 N 1.03240(13) 0.6605(2) 0.76007(9) 0.0292(6) Uani 1 1 d . . . . .
N10 N 0.85326(14) 0.5133(2) 0.61879(9) 0.0301(6) Uani 1 1 d . . . . .
N11 N 0.82191(14) 0.4830(2) 0.69159(10) 0.0321(6) Uani 1 1 d . . . . .
N5 N 0.83857(14) 0.7066(2) 0.76912(10) 0.0318(6) Uani 1 1 d . . . . .
N6 N 0.82045(14) 0.6337(2) 0.80037(10) 0.0301(6) Uani 1 1 d . . . . .
N8 N 0.74283(14) 0.5944(2) 0.52554(9) 0.0302(6) Uani 1 1 d . . . . .
N17 N 1.33834(15) 0.7679(3) 0.77690(10) 0.0374(7) Uani 1 1 d . . . . .
N15 N 1.53718(15) 0.8203(3) 0.78265(11) 0.0395(7) Uani 1 1 d . . . . .
N2 N 0.93286(17) 0.6747(2) 0.89922(11) 0.0409(7) Uani 1 1 d . . . . .
C16 C 0.90134(16) 0.6917(3) 0.76738(11) 0.0272(7) Uani 1 1 d . . . . .
N9 N 0.97004(16) 0.4930(3) 0.62153(12) 0.0435(7) Uani 1 1 d . . . . .
C58 C 1.46850(15) 0.5145(2) 0.90219(11) 0.0228(6) Uani 1 1 d . . . . .
C50 C 1.48462(16) 0.4040(3) 0.90661(11) 0.0268(7) Uani 1 1 d . . . . .
C56 C 1.52432(16) 0.7665(3) 0.96670(11) 0.0271(7) Uani 1 1 d . . . . .
H56A H 1.5119 0.8409 0.9636 0.033 Uiso 1 1 calc R U . . .
C57 C 1.50757(15) 0.5903(3) 0.93782(11) 0.0234(6) Uani 1 1 d . . . . .
C54 C 1.59585(15) 0.6274(3) 1.01144(12) 0.0301(7) Uani 1 1 d . . . . .
H54A H 1.6319 0.6044 1.0384 0.036 Uiso 1 1 calc R U . . .
C69 C 1.29224(15) 0.7420(2) 0.91600(12) 0.0264(7) Uani 1 1 d . . . . .
C51 C 1.54003(17) 0.3675(3) 0.94625(12) 0.0311(7) Uani 1 1 d . . . . .
H51A H 1.5517 0.2927 0.9488 0.037 Uiso 1 1 calc R U . . .
C25 C 0.77608(16) 0.9124(3) 0.63529(13) 0.0319(7) Uani 1 1 d . . . . .
H25A H 0.7820 0.9577 0.6632 0.038 Uiso 1 1 calc R U . . .
C27 C 0.76306(15) 0.8880(3) 0.54970(12) 0.0282(7) Uani 1 1 d . . . . .
C26 C 0.77269(16) 0.9560(3) 0.59055(13) 0.0313(7) Uani 1 1 d . . . . .
H26A H 0.7768 1.0322 0.5871 0.038 Uiso 1 1 calc R U . . .
C28 C 0.75859(15) 0.7755(3) 0.55733(11) 0.0258(6) Uani 1 1 d . . . . .
C13 C 1.00512(16) 0.6061(3) 0.78903(11) 0.0260(6) Uani 1 1 d . . . . .
C29 C 0.74826(15) 0.7018(3) 0.51699(11) 0.0271(7) Uani 1 1 d . . . . .
C55 C 1.57789(15) 0.7348(3) 1.00637(11) 0.0287(7) Uani 1 1 d . . . . .
H55A H 1.6015 0.7869 1.0295 0.034 Uiso 1 1 calc R U . . .
C41 C 0.64043(18) 0.5354(3) 0.65832(12) 0.0311(7) Uani 1 1 d . . . . .
C53 C 1.56088(15) 0.5515(3) 0.97676(11) 0.0267(7) Uani 1 1 d . . . . .
C5 C 1.00451(16) 0.5230(3) 0.92852(11) 0.0287(7) Uani 1 1 d . . . . .
C40 C 0.71044(18) 0.5151(3) 0.68297(12) 0.0320(7) Uani 1 1 d . . . . .
H40A H 0.7221 0.5031 0.7172 0.038 Uiso 1 1 calc R U . . .
C68 C 1.26480(17) 0.7422(3) 0.95627(13) 0.0313(7) Uani 1 1 d . . . . .
H68A H 1.2944 0.7434 0.9885 0.038 Uiso 1 1 calc R U . . .
C46 C 0.61510(17) 0.5415(2) 0.60634(12) 0.0295(7) Uani 1 1 d . . . . .
C33 C 0.74385(16) 0.7427(3) 0.47010(12) 0.0326(8) Uani 1 1 d . . . . .
C52 C 1.57567(16) 0.4380(3) 0.97986(12) 0.0306(7) Uani 1 1 d . . . . .
H52A H 1.6114 0.4117 1.0062 0.037 Uiso 1 1 calc R U . . .
C49 C 1.44315(18) 0.3337(3) 0.87160(12) 0.0325(8) Uani 1 1 d . . . . .
H49A H 1.4520 0.2579 0.8730 0.039 Uiso 1 1 calc R U . . .
C4 C 1.05887(16) 0.4759(3) 0.96425(12) 0.0328(8) Uani 1 1 d . . . . .
C59 C 1.51568(17) 0.8003(3) 0.82060(12) 0.0303(7) Uani 1 1 d . . . . .
C39 C 0.86825(17) 0.4838(3) 0.66789(12) 0.0302(7) Uani 1 1 d . . . . .
C15 C 0.92723(18) 0.7559(3) 0.73511(12) 0.0336(8) Uani 1 1 d . . . . .
H15B H 0.9000 0.8103 0.7155 0.040 Uiso 1 1 calc R U . . .
C47 C 1.37817(17) 0.4869(3) 0.83426(11) 0.0293(7) Uani 1 1 d . . . . .
H47A H 1.3413 0.5150 0.8092 0.035 Uiso 1 1 calc R U . . .
C65 C 1.17606(17) 0.7352(3) 0.86348(14) 0.0360(8) Uani 1 1 d . . . . .
H65A H 1.1456 0.7319 0.8316 0.043 Uiso 1 1 calc R U . . .
C17 C 0.75896(16) 0.6399(3) 0.80261(12) 0.0318(7) Uani 1 1 d . . . . .
H17B H 0.7312 0.6950 0.7838 0.038 Uiso 1 1 calc R U . . .
C48 C 1.39038(18) 0.3751(3) 0.83584(12) 0.0325(7) Uani 1 1 d . . . . .
H48A H 1.3622 0.3284 0.8122 0.039 Uiso 1 1 calc R U . . .
C24 C 0.77061(16) 0.7994(3) 0.63934(12) 0.0296(7) Uani 1 1 d . . . . .
H24A H 0.7727 0.7697 0.6705 0.036 Uiso 1 1 calc R U . . .
C1 C 0.98021(17) 0.3615(3) 0.88640(12) 0.0299(7) Uani 1 1 d . . . . .
H1A H 0.9524 0.3207 0.8601 0.036 Uiso 1 1 calc R U . . .
C18 C 0.72887(17) 0.5703(3) 0.83115(12) 0.0314(7) Uani 1 1 d . . . . .
C14 C 0.99108(18) 0.7383(3) 0.73285(12) 0.0339(8) Uani 1 1 d . . . . .
H14A H 1.0081 0.7818 0.7114 0.041 Uiso 1 1 calc R U . . .
C62 C 1.40265(18) 0.7814(3) 0.77923(12) 0.0336(8) Uani 1 1 d . . . . .
C34 C 0.74637(16) 0.8575(3) 0.46330(13) 0.0356(8) Uani 1 1 d . . . . .
H34A H 0.7413 0.8856 0.4314 0.043 Uiso 1 1 calc R U . . .
C63 C 1.26672(16) 0.7467(3) 0.82475(12) 0.0325(8) Uani 1 1 d . . . . .
H63A H 1.2322 0.7460 0.7946 0.039 Uiso 1 1 calc R U . . .
C6 C 0.98718(19) 0.6344(3) 0.93343(12) 0.0352(8) Uani 1 1 d . . . . .
C2 C 1.03364(18) 0.3091(3) 0.91978(13) 0.0357(8) Uani 1 1 d . . . . .
H2A H 1.0427 0.2347 0.9156 0.043 Uiso 1 1 calc R U . . .
C64 C 1.24609(16) 0.7394(3) 0.86890(12) 0.0298(7) Uani 1 1 d . . . . .
C67 C 1.19558(19) 0.7407(3) 0.94972(15) 0.0382(8) Uani 1 1 d . . . . .
H67A H 1.1787 0.7431 0.9775 0.046 Uiso 1 1 calc R U . . .
C35 C 0.75582(16) 0.9261(3) 0.50112(13) 0.0338(8) Uani 1 1 d . . . . .
H35A H 0.7578 1.0019 0.4955 0.041 Uiso 1 1 calc R U . . .
C3 C 1.07282(17) 0.3665(3) 0.95862(12) 0.0356(8) Uani 1 1 d . . . . .
H3B H 1.1094 0.3320 0.9817 0.043 Uiso 1 1 calc R U . . .
C45 C 0.54427(17) 0.5488(3) 0.58650(13) 0.0326(7) Uani 1 1 d . . . . .
H45A H 0.5257 0.5500 0.5520 0.039 Uiso 1 1 calc R U . . .
C44 C 0.50150(19) 0.5542(3) 0.61574(14) 0.0388(8) Uani 1 1 d . . . . .
H44A H 0.4541 0.5588 0.6011 0.047 Uiso 1 1 calc R U . . .
C42 C 0.5950(2) 0.5428(3) 0.68714(14) 0.0385(8) Uani 1 1 d . . . . .
H42A H 0.6122 0.5407 0.7217 0.046 Uiso 1 1 calc R U . . .
C32 C 0.73527(18) 0.6672(3) 0.43172(13) 0.0394(9) Uani 1 1 d . . . . .
H32A H 0.7332 0.6914 0.3997 0.047 Uiso 1 1 calc R U . . .
C19 C 0.65975(17) 0.5885(3) 0.82774(13) 0.0361(8) Uani 1 1 d . . . . .
H19A H 0.6366 0.6469 0.8083 0.043 Uiso 1 1 calc R U . . .
C23 C 0.76357(17) 0.4843(3) 0.86020(12) 0.0340(8) Uani 1 1 d . . . . .
C20 C 0.62542(19) 0.5232(3) 0.85202(14) 0.0431(9) Uani 1 1 d . . . . .
H20A H 0.5793 0.5369 0.8500 0.052 Uiso 1 1 calc R U . . .
C21 C 0.6593(2) 0.4370(3) 0.87951(14) 0.0430(9) Uani 1 1 d . . . . .
H21A H 0.6356 0.3904 0.8956 0.052 Uiso 1 1 calc R U . . .
C43 C 0.5265(2) 0.5529(3) 0.66663(15) 0.0410(9) Uani 1 1 d . . . . .
H43A H 0.4967 0.5590 0.6867 0.049 Uiso 1 1 calc R U . . .
C66 C 1.15061(18) 0.7358(3) 0.90357(15) 0.0405(9) Uani 1 1 d . . . . .
H66A H 1.1032 0.7329 0.8995 0.049 Uiso 1 1 calc R U . . .
C22 C 0.72636(19) 0.4175(3) 0.88401(13) 0.0382(8) Uani 1 1 d . . . . .
H22A H 0.7483 0.3582 0.9034 0.046 Uiso 1 1 calc R U . . .
C38 C 0.93582(18) 0.4537(3) 0.69304(13) 0.0371(8) Uani 1 1 d . . . . .
H38A H 0.9468 0.4293 0.7260 0.044 Uiso 1 1 calc R U . . .
C12 C 1.09458(18) 0.5407(4) 1.00550(13) 0.0439(10) Uani 1 1 d . . . . .
H12A H 1.1302 0.5087 1.0303 0.053 Uiso 1 1 calc R U . . .
C10 C 1.0246(2) 0.6954(3) 0.97381(14) 0.0435(9) Uani 1 1 d . . . . .
C36 C 0.90644(19) 0.5136(3) 0.60054(13) 0.0358(8) Uani 1 1 d . . . . .
C37 C 0.9835(2) 0.4604(3) 0.66942(14) 0.0434(9) Uani 1 1 d . . . . .
H37A H 1.0286 0.4418 0.6865 0.052 Uiso 1 1 calc R U . . .
C60 C 1.4871(2) 0.8206(4) 0.73938(14) 0.0498(10) Uani 1 1 d . . . . .
H60A H 1.4994 0.8348 0.7102 0.060 Uiso 1 1 calc R U . . .
C30 C 0.7336(2) 0.5258(3) 0.48811(13) 0.0421(9) Uani 1 1 d . . . . .
H30A H 0.7293 0.4506 0.4939 0.050 Uiso 1 1 calc R U . . .
C11 C 1.0788(2) 0.6444(4) 1.00973(14) 0.0471(10) Uani 1 1 d . . . . .
H11B H 1.1039 0.6852 1.0371 0.056 Uiso 1 1 calc R U . . .
C61 C 1.4217(2) 0.8020(4) 0.73565(13) 0.0479(10) Uani 1 1 d . . . . .
H61A H 1.3888 0.8026 0.7047 0.057 Uiso 1 1 calc R U . . .
C31 C 0.7300(2) 0.5600(4) 0.44053(13) 0.0467(10) Uani 1 1 d . . . . .
H31A H 0.7239 0.5087 0.4148 0.056 Uiso 1 1 calc R U . . .
C7 C 0.9149(3) 0.7766(3) 0.90399(16) 0.0543(12) Uani 1 1 d . . . . .
H7A H 0.8770 0.8055 0.8801 0.065 Uiso 1 1 calc R U . . .
C9 C 1.0037(3) 0.8029(4) 0.97742(17) 0.0604(14) Uani 1 1 d . . . . .
H9B H 1.0274 0.8473 1.0040 0.072 Uiso 1 1 calc R U . . .
C8 C 0.9492(3) 0.8435(4) 0.94273(18) 0.0686(16) Uani 1 1 d . . . . .
H8A H 0.9349 0.9161 0.9448 0.082 Uiso 1 1 calc R U . . .
O5 O 0.59857(13) 0.3954(2) 0.49972(9) 0.0414(6) Uani 1 1 d . . . . .
O8 O 0.77018(13) 0.9094(2) 0.75161(9) 0.0426(6) Uani 1 1 d . . . . .
O6 O 0.87208(14) 0.3796(2) 0.78238(9) 0.0471(7) Uani 1 1 d . . . . .
O7 O 1.0834(2) 0.5905(4) 0.5967(3) 0.161(3) Uani 1 1 d . . . . .
H7C H 1.0466 0.5746 0.6032 0.242 Uiso 1 1 d R U . . .
H7D H 1.1130 0.5908 0.6243 0.242 Uiso 1 1 d R U . . .
H8D H 0.7955 0.9560 0.7697 0.242 Uiso 1 1 d R U . . .
H8C H 0.7898 0.8490 0.7593 0.242 Uiso 1 1 d R U . . .
H6D H 0.8437 0.3401 0.7906 0.242 Uiso 1 1 d R U . . .
H5C H 0.6107 0.4475 0.5198 0.242 Uiso 1 1 d R U . . .
H6C H 0.8487 0.4162 0.7577 0.242 Uiso 1 1 d R U . . .
H5D H 0.6116 0.3384 0.5157 0.242 Uiso 1 1 d R U . . .
O1W O 1.1981(5) 0.6822(8) 0.5864(3) 0.098(3) Uani 0.467(4) 1 d . . P . .
H1WA H 1.1689 0.6355 0.5721 0.146 Uiso 0.467(4) 1 d R U P . .
H1WB H 1.2232 0.6913 0.5676 0.146 Uiso 0.467(4) 1 d R U P . .
O1W' O 1.3391(3) 0.6859(4) 0.57845(18) 0.0455(14) Uani 0.533(4) 1 d . . P A 1
H1WC H 1.3718 0.6464 0.5759 0.068 Uiso 0.533(4) 1 d R U P A 1
H1WD H 1.3283 0.7236 0.5525 0.068 Uiso 0.533(4) 1 d R U P A 1
O9 O 0.67841(16) 0.9138(3) 0.80715(13) 0.0771(11) Uani 1 1 d . . . . .
H9C H 0.6402 0.8861 0.7927 0.116 Uiso 1 1 d R U . . .
H9D H 0.6992 0.9171 0.7853 0.116 Uiso 1 1 d R U . . .
H10A H 1.1493 0.6417 0.7071 0.116 Uiso 1 1 d R U . . .
H10B H 1.1142 0.6084 0.7379 0.116 Uiso 1 1 d R U . . .
O10 O 1.14505(14) 0.5890(2) 0.72512(12) 0.0550(8) Uani 1 1 d . . . . .
C70 C 1.3430(5) 0.5890(7) 0.6693(3) 0.059(3) Uani 0.467(4) 1 d D . P A 2
C70A H 1.3822 0.6369 0.6737 0.088 Uiso 0.467(4) 1 calc R U P A 2
C70B H 1.3294 0.5618 0.6356 0.088 Uiso 0.467(4) 1 calc R U P A 2
C70C H 1.3549 0.5277 0.6920 0.088 Uiso 0.467(4) 1 calc R U P A 2
O11 O 1.2917(3) 0.6443(5) 0.6782(2) 0.0511(17) Uani 0.467(4) 1 d D . P A 2
H11C H 1.3128 0.6707 0.7044 0.077 Uiso 0.467(4) 1 d R U P A 2
C70' C 1.2293(3) 0.7345(5) 0.6945(2) 0.0298(15) Uani 0.533(4) 1 d D . P A 1
C70D H 1.2543 0.8018 0.6936 0.045 Uiso 0.533(4) 1 calc R U P A 1
C70E H 1.2585 0.6721 0.6936 0.045 Uiso 0.533(4) 1 calc R U P A 1
C70F H 1.2153 0.7321 0.7246 0.045 Uiso 0.533(4) 1 calc R U P A 1
O11' O 1.1705(3) 0.7308(5) 0.6529(2) 0.0619(17) Uani 0.533(4) 1 d D . P A 1
H11F H 1.1636 0.7457 0.6235 0.093 Uiso 0.533(4) 1 d R U P A 1

loop_
_atom_site_aniso_label
_atom_site_aniso_U_11
_atom_site_aniso_U_22
_atom_site_aniso_U_33
_atom_site_aniso_U_23
_atom_site_aniso_U_13
_atom_site_aniso_U_12
Cu3 0.0190(2) 0.0234(2) 0.0244(2) 0.00424(18) 0.00370(17) 0.00152(18)
Cu2 0.0284(2) 0.0252(2) 0.0233(2) 0.00295(19) -0.00086(18) -0.0021(2)
Cu1 0.0246(2) 0.0386(3) 0.0246(2) 0.0049(2) 0.00925(19) 0.0024(2)
Cl1 0.0259(4) 0.0336(4) 0.0339(4) 0.0030(3) 0.0103(3) 0.0021(3)
Cl3 0.0233(4) 0.0505(5) 0.0338(4) 0.0046(4) 0.0092(3) 0.0016(4)
Cl2 0.0415(5) 0.0513(6) 0.0410(5) 0.0062(4) 0.0099(4) 0.0012(4)
O3 0.0203(10) 0.0289(12) 0.0311(11) 0.0016(9) 0.0054(9) 0.0008(9)
O2 0.0292(12) 0.0310(12) 0.0283(11) 0.0013(9) 0.0000(9) -0.0047(10)
N14 0.0202(12) 0.0244(13) 0.0236(12) 0.0040(10) 0.0065(10) 0.0017(10)
O1 0.0340(14) 0.0623(18) 0.0458(15) 0.0180(13) 0.0179(12) 0.0064(13)
N4 0.0237(13) 0.0317(14) 0.0228(12) 0.0012(11) 0.0044(10) 0.0011(11)
N12 0.0301(14) 0.0249(14) 0.0275(13) -0.0008(11) -0.0003(11) -0.0028(11)
N13 0.0256(13) 0.0254(14) 0.0277(13) 0.0029(11) 0.0076(11) 0.0027(11)
N1 0.0278(14) 0.0355(16) 0.0224(12) 0.0009(11) 0.0107(11) -0.0011(12)
N18 0.0273(14) 0.0294(14) 0.0290(14) 0.0093(11) 0.0025(11) -0.0040(11)
N7 0.0242(13) 0.0243(13) 0.0276(13) 0.0043(11) 0.0027(11) -0.0027(11)
N16 0.0235(13) 0.0277(14) 0.0261(13) 0.0032(11) 0.0035(11) -0.0007(11)
N3 0.0257(14) 0.0337(15) 0.0285(14) -0.0008(11) 0.0080(11) -0.0052(12)
N10 0.0327(15) 0.0259(14) 0.0266(13) -0.0015(11) -0.0002(11) -0.0041(12)
N11 0.0312(15) 0.0302(15) 0.0273(14) 0.0014(11) -0.0045(12) -0.0019(12)
N5 0.0284(14) 0.0373(16) 0.0303(14) 0.0053(12) 0.0091(12) 0.0043(12)
N6 0.0274(14) 0.0355(16) 0.0289(14) 0.0025(12) 0.0102(11) 0.0012(12)
N8 0.0306(14) 0.0315(15) 0.0239(13) 0.0003(11) 0.0001(11) 0.0008(12)
N17 0.0318(15) 0.0486(18) 0.0267(14) 0.0144(13) -0.0005(12) -0.0085(14)
N15 0.0344(16) 0.0522(19) 0.0360(16) 0.0091(14) 0.0165(13) 0.0033(14)
N2 0.058(2) 0.0378(17) 0.0331(16) 0.0028(13) 0.0231(15) 0.0040(15)
C16 0.0256(16) 0.0306(17) 0.0243(15) -0.0004(13) 0.0053(12) 0.0008(14)
N9 0.0377(17) 0.0461(19) 0.0446(18) -0.0019(15) 0.0082(14) 0.0033(15)
C58 0.0224(15) 0.0236(15) 0.0255(14) 0.0056(12) 0.0116(12) 0.0044(12)
C50 0.0294(16) 0.0280(16) 0.0291(16) 0.0060(13) 0.0180(13) 0.0050(14)
C56 0.0248(16) 0.0291(17) 0.0280(15) 0.0027(13) 0.0081(13) -0.0005(13)
C57 0.0193(14) 0.0275(16) 0.0257(15) 0.0057(12) 0.0103(12) 0.0028(12)
C54 0.0174(14) 0.046(2) 0.0271(16) 0.0092(14) 0.0062(12) 0.0014(14)
C69 0.0199(15) 0.0195(15) 0.0408(18) 0.0018(13) 0.0099(13) 0.0014(12)
C51 0.0323(17) 0.0320(18) 0.0348(17) 0.0109(14) 0.0188(14) 0.0125(15)
C25 0.0252(16) 0.0284(17) 0.0412(19) -0.0040(14) 0.0081(14) -0.0011(14)
C27 0.0147(14) 0.0311(17) 0.0389(18) 0.0096(14) 0.0077(13) 0.0008(13)
C26 0.0209(15) 0.0268(17) 0.0456(19) 0.0046(14) 0.0084(14) -0.0001(13)
C28 0.0175(14) 0.0280(16) 0.0306(16) 0.0055(13) 0.0046(12) -0.0002(12)
C13 0.0259(16) 0.0282(16) 0.0231(14) -0.0034(13) 0.0056(12) -0.0020(13)
C29 0.0201(15) 0.0313(17) 0.0262(15) 0.0070(13) 0.0004(12) 0.0013(13)
C55 0.0198(15) 0.0401(19) 0.0259(15) 0.0001(14) 0.0060(12) -0.0051(14)
C41 0.0351(18) 0.0223(16) 0.0343(17) -0.0006(13) 0.0072(14) -0.0058(14)
C53 0.0184(14) 0.0360(18) 0.0281(15) 0.0086(13) 0.0105(12) 0.0044(13)
C5 0.0274(16) 0.0378(19) 0.0230(15) -0.0002(13) 0.0105(13) -0.0077(14)
C40 0.0393(19) 0.0266(17) 0.0256(16) 0.0016(13) 0.0019(14) -0.0039(15)
C68 0.0290(17) 0.0261(17) 0.0407(18) -0.0015(14) 0.0126(14) 0.0010(14)
C46 0.0301(17) 0.0206(16) 0.0338(17) 0.0000(13) 0.0021(14) -0.0040(13)
C33 0.0186(15) 0.049(2) 0.0285(16) 0.0075(15) 0.0035(13) 0.0013(14)
C52 0.0251(16) 0.0374(19) 0.0326(17) 0.0167(14) 0.0136(13) 0.0131(14)
C49 0.046(2) 0.0238(17) 0.0356(18) 0.0014(14) 0.0235(16) 0.0034(15)
C4 0.0228(16) 0.052(2) 0.0255(15) 0.0024(15) 0.0108(13) -0.0058(15)
C59 0.0291(17) 0.0326(18) 0.0309(16) 0.0031(14) 0.0115(14) 0.0037(14)
C39 0.0308(17) 0.0241(16) 0.0297(16) -0.0011(13) -0.0013(14) 0.0002(14)
C15 0.0323(18) 0.0354(19) 0.0305(17) 0.0071(14) 0.0046(14) -0.0019(15)
C47 0.0300(17) 0.0306(17) 0.0271(15) 0.0002(13) 0.0075(13) 0.0021(14)
C65 0.0236(16) 0.0273(18) 0.054(2) 0.0073(15) 0.0052(15) -0.0015(14)
C17 0.0248(16) 0.0385(19) 0.0321(17) -0.0038(14) 0.0079(13) 0.0003(14)
C48 0.0397(19) 0.0272(17) 0.0323(17) -0.0048(14) 0.0131(15) -0.0038(15)
C24 0.0284(17) 0.0317(17) 0.0276(16) 0.0033(13) 0.0060(13) -0.0026(14)
C1 0.0320(17) 0.0319(18) 0.0283(16) 0.0013(13) 0.0127(14) -0.0020(14)
C18 0.0264(16) 0.042(2) 0.0274(16) -0.0081(14) 0.0106(13) -0.0020(15)
C14 0.0326(18) 0.0371(19) 0.0316(17) 0.0056(14) 0.0086(14) -0.0066(15)
C62 0.0334(18) 0.0365(19) 0.0284(16) 0.0080(14) 0.0043(14) -0.0032(15)
C34 0.0220(16) 0.050(2) 0.0349(18) 0.0192(16) 0.0079(14) 0.0013(15)
C63 0.0239(16) 0.0344(18) 0.0342(17) 0.0113(14) -0.0003(13) -0.0045(14)
C6 0.043(2) 0.040(2) 0.0285(17) -0.0022(14) 0.0202(15) -0.0085(16)
C2 0.0349(19) 0.040(2) 0.0353(18) 0.0090(15) 0.0158(15) 0.0049(16)
C64 0.0235(16) 0.0226(16) 0.0400(18) 0.0079(13) 0.0035(14) -0.0004(13)
C67 0.0354(19) 0.0281(18) 0.058(2) -0.0013(16) 0.0247(18) -0.0021(15)
C35 0.0212(16) 0.0364(19) 0.0437(19) 0.0160(16) 0.0089(14) 0.0027(14)
C3 0.0217(16) 0.057(2) 0.0298(17) 0.0101(16) 0.0098(13) 0.0012(16)
C45 0.0329(18) 0.0222(16) 0.0376(18) 0.0001(14) 0.0013(14) -0.0043(14)
C44 0.0320(19) 0.0271(18) 0.053(2) 0.0018(16) 0.0046(16) -0.0029(15)
C42 0.045(2) 0.0335(19) 0.0375(19) -0.0025(15) 0.0112(16) -0.0073(17)
C32 0.0306(18) 0.059(2) 0.0272(17) 0.0040(16) 0.0051(14) 0.0003(17)
C19 0.0291(17) 0.044(2) 0.0380(19) -0.0112(16) 0.0138(15) -0.0004(16)
C23 0.0284(17) 0.043(2) 0.0339(17) -0.0046(15) 0.0146(14) -0.0037(15)
C20 0.0277(18) 0.059(3) 0.048(2) -0.0169(19) 0.0196(17) -0.0053(18)
C21 0.043(2) 0.054(2) 0.041(2) -0.0187(18) 0.0253(17) -0.0184(19)
C43 0.042(2) 0.0308(19) 0.052(2) -0.0011(16) 0.0167(18) -0.0034(16)
C66 0.0233(17) 0.0303(19) 0.069(3) 0.0047(18) 0.0153(17) -0.0002(14)
C22 0.038(2) 0.047(2) 0.0337(18) -0.0076(16) 0.0172(16) -0.0083(17)
C38 0.0344(19) 0.038(2) 0.0319(17) -0.0014(15) -0.0024(15) 0.0015(16)
C12 0.0222(17) 0.081(3) 0.0305(18) -0.0040(19) 0.0103(14) -0.0164(19)
C10 0.059(3) 0.045(2) 0.0366(19) -0.0067(17) 0.0296(19) -0.0203(19)
C36 0.041(2) 0.0301(18) 0.0344(18) -0.0030(14) 0.0078(15) -0.0062(16)
C37 0.035(2) 0.046(2) 0.042(2) -0.0033(17) -0.0011(16) 0.0087(17)
C60 0.048(2) 0.071(3) 0.033(2) 0.0100(19) 0.0155(18) -0.002(2)
C30 0.047(2) 0.041(2) 0.0327(18) -0.0007(16) 0.0018(16) -0.0006(17)
C11 0.043(2) 0.070(3) 0.0339(19) -0.0159(19) 0.0206(17) -0.029(2)
C61 0.045(2) 0.067(3) 0.0280(18) 0.0104(18) 0.0057(16) -0.010(2)
C31 0.045(2) 0.063(3) 0.0286(18) -0.0070(18) 0.0038(16) 0.001(2)
C7 0.087(3) 0.042(2) 0.047(2) 0.0085(19) 0.039(2) 0.013(2)
C9 0.105(4) 0.042(2) 0.052(3) -0.015(2) 0.050(3) -0.029(3)
C8 0.134(5) 0.033(2) 0.060(3) -0.002(2) 0.062(3) -0.003(3)
O5 0.0428(14) 0.0410(14) 0.0318(13) -0.0026(11) -0.0040(11) -0.0058(12)
O8 0.0429(15) 0.0423(15) 0.0445(14) 0.0038(12) 0.0154(12) 0.0036(12)
O6 0.0472(16) 0.0536(17) 0.0341(13) 0.0067(12) 0.0006(12) 0.0032(13)
O7 0.081(3) 0.075(3) 0.346(9) -0.045(4) 0.089(5) -0.025(3)
O1W 0.094(7) 0.100(7) 0.100(7) 0.026(5) 0.028(5) 0.006(5)
O1W' 0.059(3) 0.038(3) 0.042(3) -0.006(2) 0.018(2) 0.002(2)
O9 0.0492(19) 0.101(3) 0.093(3) 0.037(2) 0.0401(18) 0.0077(19)
O10 0.0388(15) 0.0501(17) 0.081(2) 0.0026(15) 0.0247(15) 0.0005(13)
C70 0.103(9) 0.037(5) 0.046(5) -0.006(4) 0.037(5) -0.015(5)
O11 0.040(3) 0.046(4) 0.056(4) 0.009(3) -0.004(3) -0.001(3)
C70' 0.031(3) 0.021(3) 0.029(3) 0.008(2) -0.006(2) -0.015(2)
O11' 0.059(4) 0.059(4) 0.070(4) 0.000(3) 0.023(3) -0.004(3)

loop_
_atom_type_symbol
_atom_type_description
_atom_type_scat_dispersion_real
_atom_type_scat_dispersion_imag
_atom_type_scat_source
C C 0.0147 0.0070 'International Tables Vol C Tables 4.2.6.8 and 6.1.1.4'
Cl Cl 0.3292 0.5397 'International Tables Vol C Tables 4.2.6.8 and 6.1.1.4'
Cu Cu -2.8874 3.6899 'International Tables Vol C Tables 4.2.6.8 and 6.1.1.4'
N N 0.0253 0.0135 'International Tables Vol C Tables 4.2.6.8 and 6.1.1.4'
O O 0.0412 0.0250 'International Tables Vol C Tables 4.2.6.8 and 6.1.1.4'
H H 0.0000 0.0000 'International Tables Vol C Tables 4.2.6.8 and 6.1.1.4'

loop_
_geom_angle_atom_site_label_1
_geom_angle_atom_site_label_2
_geom_angle_atom_site_label_3
_geom_angle
_geom_angle_site_symmetry_1
_geom_angle_site_symmetry_3
_geom_angle_publ_flag
N18 Cu3 O3 92.28(11) . . ?
N18 Cu3 N14 173.03(11) . . ?
O3 Cu3 N14 86.57(9) . . ?
N18 Cu3 N16 80.47(11) . . ?
O3 Cu3 N16 161.08(10) . . ?
N14 Cu3 N16 102.67(10) . . ?
N18 Cu3 N13 94.85(11) . . ?
O3 Cu3 N13 102.36(9) . . ?
N14 Cu3 N13 78.71(10) . . ?
N16 Cu3 N13 95.69(10) . . ?
N12 Cu2 O2 91.94(11) . . ?
N12 Cu2 N8 178.40(12) . . ?
O2 Cu2 N8 86.93(10) . . ?
N12 Cu2 N10 80.41(11) . . ?
O2 Cu2 N10 162.76(10) . . ?
N8 Cu2 N10 100.98(11) . . ?
N12 Cu2 N7 100.47(10) . . ?
O2 Cu2 N7 99.12(9) . . ?
N8 Cu2 N7 78.61(10) . . ?
N10 Cu2 N7 97.46(10) . . ?
O1 Cu1 N6 92.73(11) . . ?
O1 Cu1 N1 87.59(11) . . ?
N6 Cu1 N1 171.62(11) . . ?
O1 Cu1 N4 165.42(11) . . ?
N6 Cu1 N4 79.84(11) . . ?
N1 Cu1 N4 101.59(10) . . ?
O1 Cu1 N2 103.38(11) . . ?
N6 Cu1 N2 94.80(12) . . ?
N1 Cu1 N2 77.00(11) . . ?
N4 Cu1 N2 89.82(10) . . ?
C69 O3 Cu3 126.8(2) . . ?
C46 O2 Cu2 126.6(2) . . ?
C56 N14 C57 118.4(3) . . ?
C56 N14 Cu3 125.2(2) . . ?
C57 N14 Cu3 116.3(2) . . ?
C23 O1 Cu1 126.6(2) . . ?
C13 N4 C16 115.5(3) . . ?
C13 N4 Cu1 136.7(2) . . ?
C16 N4 Cu1 107.7(2) . . ?
C40 N12 N11 116.4(3) . . ?
C40 N12 Cu2 126.3(2) . . ?
N11 N12 Cu2 117.2(2) . . ?
C47 N13 C58 118.4(3) . . ?
C47 N13 Cu3 132.0(2) . . ?
C58 N13 Cu3 109.5(2) . . ?
C1 N1 C5 119.0(3) . . ?
C1 N1 Cu1 122.8(2) . . ?
C5 N1 Cu1 118.2(2) . . ?
C63 N18 N17 116.8(3) . . ?
C63 N18 Cu3 126.6(2) . . ?
N17 N18 Cu3 116.4(2) . . ?
C24 N7 C28 118.2(3) . . ?
C24 N7 Cu2 132.8(2) . . ?
C28 N7 Cu2 109.0(2) . . ?
C59 N16 C62 115.5(3) . . ?
C59 N16 Cu3 136.4(2) . . ?
C62 N16 Cu3 108.1(2) . . ?
C13 N3 C14 114.1(3) . . ?
C36 N10 C39 114.5(3) . . ?
C36 N10 Cu2 137.5(2) . . ?
C39 N10 Cu2 108.0(2) . . ?
C39 N11 N12 112.5(3) . . ?
C16 N5 N6 112.0(3) . . ?
C17 N6 N5 115.9(3) . . ?
C17 N6 Cu1 126.4(2) . . ?
N5 N6 Cu1 117.4(2) . . ?
C30 N8 C29 118.4(3) . . ?
C30 N8 Cu2 125.0(2) . . ?
C29 N8 Cu2 116.5(2) . . ?
C62 N17 N18 112.1(3) . . ?
C59 N15 C60 113.7(3) . . ?
C7 N2 C6 118.1(4) . . ?
C7 N2 Cu1 133.0(3) . . ?
C6 N2 Cu1 108.8(2) . . ?
N5 C16 N4 122.2(3) . . ?
N5 C16 C15 119.6(3) . . ?
N4 C16 C15 118.2(3) . . ?
C36 N9 C37 114.2(3) . . ?
N13 C58 C50 123.2(3) . . ?
N13 C58 C57 117.2(3) . . ?
C50 C58 C57 119.6(3) . . ?
C58 C50 C49 116.8(3) . . ?
C58 C50 C51 119.5(3) . . ?
C49 C50 C51 123.6(3) . . ?
N14 C56 C55 123.0(3) . . ?
N14 C57 C53 122.2(3) . . ?
N14 C57 C58 118.3(3) . . ?
C53 C57 C58 119.5(3) . . ?
C55 C54 C53 119.9(3) . . ?
O3 C69 C64 124.6(3) . . ?
O3 C69 C68 118.3(3) . . ?
C64 C69 C68 117.1(3) . . ?
C52 C51 C50 120.8(3) . . ?
C26 C25 C24 118.8(3) . . ?
C26 C27 C28 117.4(3) . . ?
C26 C27 C35 124.0(3) . . ?
C28 C27 C35 118.6(3) . . ?
C25 C26 C27 119.8(3) . . ?
N7 C28 C27 122.5(3) . . ?
N7 C28 C29 117.4(3) . . ?
C27 C28 C29 120.1(3) . . ?
N3 C13 N4 130.2(3) . . ?
N3 C13 Cl1 113.3(2) . . ?
N4 C13 Cl1 116.5(2) . . ?
N8 C29 C33 122.3(3) . . ?
N8 C29 C28 118.4(3) . . ?
C33 C29 C28 119.3(3) . . ?
C54 C55 C56 118.9(3) . . ?
C42 C41 C46 119.4(3) . . ?
C42 C41 C40 117.7(3) . . ?
C46 C41 C40 122.8(3) . . ?
C54 C53 C57 117.5(3) . . ?
C54 C53 C52 123.4(3) . . ?
C57 C53 C52 119.1(3) . . ?
N1 C5 C4 121.9(3) . . ?
N1 C5 C6 118.6(3) . . ?
C4 C5 C6 119.5(3) . . ?
N12 C40 C41 125.2(3) . . ?
C67 C68 C69 121.4(3) . . ?
O2 C46 C45 119.2(3) . . ?
O2 C46 C41 123.7(3) . . ?
C45 C46 C41 117.1(3) . . ?
C29 C33 C32 117.4(3) . . ?
C29 C33 C34 119.2(3) . . ?
C32 C33 C34 123.3(3) . . ?
C51 C52 C53 121.5(3) . . ?
C48 C49 C50 119.7(3) . . ?
C3 C4 C5 117.5(3) . . ?
C3 C4 C12 123.6(3) . . ?
C5 C4 C12 118.8(4) . . ?
N15 C59 N16 129.9(3) . . ?
N15 C59 Cl3 113.7(3) . . ?
N16 C59 Cl3 116.4(2) . . ?
N11 C39 N10 121.9(3) . . ?
N11 C39 C38 119.1(3) . . ?
N10 C39 C38 119.0(3) . . ?
C14 C15 C16 119.1(3) . . ?
N13 C47 C48 122.4(3) . . ?
C66 C65 C64 121.5(3) . . ?
N6 C17 C18 125.3(3) . . ?
C49 C48 C47 119.4(3) . . ?
N7 C24 C25 123.3(3) . . ?
N1 C1 C2 122.6(3) . . ?
C23 C18 C19 119.6(3) . . ?
C23 C18 C17 123.6(3) . . ?
C19 C18 C17 116.8(3) . . ?
C15 C14 N3 123.0(3) . . ?
N17 C62 N16 121.9(3) . . ?
N17 C62 C61 119.7(3) . . ?
N16 C62 C61 118.4(3) . . ?
C35 C34 C33 121.2(3) . . ?
N18 C63 C64 125.1(3) . . ?
N2 C6 C10 123.0(4) . . ?
N2 C6 C5 117.3(3) . . ?
C10 C6 C5 119.7(3) . . ?
C3 C2 C1 119.1(3) . . ?
C65 C64 C69 120.2(3) . . ?
C65 C64 C63 116.7(3) . . ?
C69 C64 C63 123.0(3) . . ?
C66 C67 C68 121.3(4) . . ?
C34 C35 C27 121.6(3) . . ?
C2 C3 C4 119.8(3) . . ?
C44 C45 C46 121.8(3) . . ?
C45 C44 C43 121.1(3) . . ?
C43 C42 C41 121.9(3) . . ?
C31 C32 C33 120.0(3) . . ?
C20 C19 C18 121.3(4) . . ?
O1 C23 C18 124.3(3) . . ?
O1 C23 C22 118.0(3) . . ?
C18 C23 C22 117.6(3) . . ?
C19 C20 C21 118.9(3) . . ?
C22 C21 C20 121.5(4) . . ?
C42 C43 C44 118.6(4) . . ?
C67 C66 C65 118.6(3) . . ?
C21 C22 C23 121.1(4) . . ?
C37 C38 C39 118.8(3) . . ?
C11 C12 C4 121.5(4) . . ?
C9 C10 C6 116.9(4) . . ?
C9 C10 C11 123.7(4) . . ?
C6 C10 C11 119.3(4) . . ?
N9 C36 N10 130.4(3) . . ?
N9 C36 Cl2 112.0(3) . . ?
N10 C36 Cl2 117.6(3) . . ?
C38 C37 N9 123.0(3) . . ?
C61 C60 N15 124.0(3) . . ?
N8 C30 C31 122.7(4) . . ?
C12 C11 C10 121.2(4) . . ?
C60 C61 C62 118.4(4) . . ?
C32 C31 C30 119.2(4) . . ?
N2 C7 C8 122.9(5) . . ?
C8 C9 C10 119.9(4) . . ?
C9 C8 C7 119.1(4) . . ?

loop_
_geom_bond_atom_site_label_1
_geom_bond_atom_site_label_2
_geom_bond_distance
_geom_bond_site_symmetry_2
_geom_bond_publ_flag
Cu3 N18 1.939(3) . ?
Cu3 O3 1.939(2) . ?
Cu3 N14 2.014(2) . ?
Cu3 N16 2.045(3) . ?
Cu3 N13 2.252(3) . ?
Cu2 N12 1.938(3) . ?
Cu2 O2 1.942(2) . ?
Cu2 N8 2.009(3) . ?
Cu2 N10 2.059(3) . ?
Cu2 N7 2.251(3) . ?
Cu1 O1 1.940(3) . ?
Cu1 N6 1.946(3) . ?
Cu1 N1 2.014(3) . ?
Cu1 N4 2.079(3) . ?
Cu1 N2 2.315(3) . ?
Cl1 C13 1.737(3) . ?
Cl3 C59 1.729(3) . ?
Cl2 C36 1.740(4) . ?
O3 C69 1.318(4) . ?
O2 C46 1.316(4) . ?
N14 C56 1.330(4) . ?
N14 C57 1.363(4) . ?
O1 C23 1.326(4) . ?
N4 C13 1.338(4) . ?
N4 C16 1.390(4) . ?
N12 C40 1.291(4) . ?
N12 N11 1.385(4) . ?
N13 C47 1.329(4) . ?
N13 C58 1.354(4) . ?
N1 C1 1.320(4) . ?
N1 C5 1.356(4) . ?
N18 C63 1.293(4) . ?
N18 N17 1.390(4) . ?
N7 C24 1.318(4) . ?
N7 C28 1.360(4) . ?
N16 C59 1.344(4) . ?
N16 C62 1.386(4) . ?
N3 C13 1.305(4) . ?
N3 C14 1.369(4) . ?
N10 C36 1.337(5) . ?
N10 C39 1.393(4) . ?
N11 C39 1.314(4) . ?
N5 C16 1.320(4) . ?
N5 N6 1.388(4) . ?
N6 C17 1.288(4) . ?
N8 C30 1.332(4) . ?
N8 C29 1.356(4) . ?
N17 C62 1.318(4) . ?
N15 C59 1.301(4) . ?
N15 C60 1.369(5) . ?
N2 C7 1.327(5) . ?
N2 C6 1.356(5) . ?
C16 C15 1.424(5) . ?
N9 C36 1.304(5) . ?
N9 C37 1.374(5) . ?
C58 C50 1.399(4) . ?
C58 C57 1.447(4) . ?
C50 C49 1.414(5) . ?
C50 C51 1.435(4) . ?
C56 C55 1.396(4) . ?
C57 C53 1.408(4) . ?
C54 C55 1.371(5) . ?
C54 C53 1.404(5) . ?
C69 C64 1.412(5) . ?
C69 C68 1.413(5) . ?
C51 C52 1.349(5) . ?
C25 C26 1.367(5) . ?
C25 C24 1.404(5) . ?
C27 C26 1.403(5) . ?
C27 C28 1.410(4) . ?
C27 C35 1.429(5) . ?
C28 C29 1.433(5) . ?
C29 C33 1.407(4) . ?
C41 C42 1.410(5) . ?
C41 C46 1.428(5) . ?
C41 C40 1.438(5) . ?
C53 C52 1.429(5) . ?
C5 C4 1.411(5) . ?
C5 C6 1.435(5) . ?
C68 C67 1.385(5) . ?
C46 C45 1.412(5) . ?
C33 C32 1.409(5) . ?
C33 C34 1.431(5) . ?
C49 C48 1.364(5) . ?
C4 C3 1.397(5) . ?
C4 C12 1.441(5) . ?
C39 C38 1.425(5) . ?
C15 C14 1.352(5) . ?
C47 C48 1.399(5) . ?
C65 C66 1.383(5) . ?
C65 C64 1.408(5) . ?
C17 C18 1.435(5) . ?
C1 C2 1.395(5) . ?
C18 C23 1.411(5) . ?
C18 C19 1.417(5) . ?
C62 C61 1.425(5) . ?
C34 C35 1.340(5) . ?
C63 C64 1.438(5) . ?
C6 C10 1.409(5) . ?
C2 C3 1.370(5) . ?
C67 C66 1.382(5) . ?
C45 C44 1.372(5) . ?
C44 C43 1.396(5) . ?
C42 C43 1.374(5) . ?
C32 C31 1.354(6) . ?
C19 C20 1.378(5) . ?
C23 C22 1.419(5) . ?
C20 C21 1.387(6) . ?
C21 C22 1.371(5) . ?
C38 C37 1.338(5) . ?
C12 C11 1.333(6) . ?
C10 C9 1.406(6) . ?
C10 C11 1.431(6) . ?
C60 C61 1.340(6) . ?
C30 C31 1.402(5) . ?
C7 C8 1.401(7) . ?
C9 C8 1.365(7) . ?
C70 O11 1.338(8) . ?
C70' O11' 1.441(6) . ?

loop_
_geom_hbond_atom_site_label_D
_geom_hbond_atom_site_label_H
_geom_hbond_atom_site_label_A
_geom_hbond_distance_DH
_geom_hbond_distance_HA
_geom_hbond_distance_DA
_geom_hbond_angle_DHA
_geom_hbond_site_symmetry_A
C55 H55A O2 0.95 2.58 3.515(4) 167.0 4_676
C68 H68A O1W' 0.95 2.62 3.502(6) 155.0 4_576
C15 H15B Cl1 0.95 2.91 3.583(3) 129.1 2_756
C1 H1A O6 0.95 2.47 3.179(4) 131.0 .
C2 H2A Cl2 0.95 2.83 3.650(4) 145.8 2_746
C45 H45A O5 0.95 2.66 3.335(4) 128.6 3_666
C22 H22A O1W 0.95 2.42 3.288(11) 152.5 2_746
C38 H38A O6 0.95 2.59 3.301(5) 131.9 .
C8 H8A O7 0.95 2.43 3.250(7) 144.2 2_756
O7 H7C N9 0.85 2.06 2.882(6) 163.6 .
O7 H7D O11' 0.85 2.12 2.676(8) 122.6 .
O8 H8D O10 0.85 2.03 2.782(4) 148.1 2_756
O8 H8C N5 0.85 2.00 2.844(4) 172.6 .
O6 H6D O11' 0.84 2.18 2.904(7) 143.9 2_746
O5 H5C O2 0.85 1.98 2.812(3) 165.5 .
O6 H6C N11 0.86 1.99 2.809(4) 159.2 .
O5 H5D O3 0.84 2.00 2.795(3) 156.8 2_746
O1W H1WA O7 0.85 2.14 2.707(10) 123.7 .
O1W H1WB O1W' 0.85 2.32 2.976(10) 134.2 .
O1W' H1WC O5 0.85 2.45 3.034(5) 126.4 3_766
O9 H9C N15 0.85 2.21 3.023(5) 158.9 1_455
O9 H9D O8 0.85 1.96 2.783(4) 162.3 .
O10 H10A O11' 0.85 2.04 2.857(7) 162.1 .
O10 H10B N3 0.85 2.06 2.904(4) 172.7 .
O11 H11C N17 0.82 2.32 3.106(7) 161.5 .
O11' H11F O1W 0.83 1.63 2.206(11) 124.4 .
